data_7039059
loop_
_publ_author_name
'Santana, M. D.'
'L\'opez-Banet, L'
'S\'anchez, G'
'P\'erez, J'
'P\'erez, E'
'Garc\'ia, L'
'Serrano, J. L.'
'Espinosa, A.'

_publ_section_title
;
 Non-covalent stacking interactions directing the structural and
 photophysical features of mono- and dinuclear cyclometalated
 palladium(ii) complexes.
;
_journal_issue 20
_journal_name_full 'Dalton transactions (Cambridge, England : 2003)'
_journal_page_first 8601
_journal_page_last 8613
_journal_paper_doi 10.1039/c5dt04913j
_journal_volume 45
_journal_year 2016
_chemical_formula_moiety 'C42 H28 N4 O4 Pd2, C H2 Cl2'
_chemical_formula_sum 'C43 H30 Cl2 N4 O4 Pd2'
_chemical_formula_weight 950.41
_chemical_name_systematic
;
 ?
;
_space_group_IT_number 14
_symmetry_cell_setting monoclinic
_symmetry_space_group_name_Hall '-P 2ybc'
_symmetry_space_group_name_H-M 'P 1 21/c 1'
_atom_sites_solution_hydrogens geom
_atom_sites_solution_primary direct
_atom_sites_solution_secondary difmap
_audit_creation_method SHELXL-97
_audit_update_record
;
2015-12-10 deposited with the CCDC.
2016-04-19 downloaded from the CCDC.
;
_cell_angle_alpha 90.00
_cell_angle_beta 97.068(3)
_cell_angle_gamma 90.00
_cell_formula_units_Z 4
_cell_length_a 9.7804(10)
_cell_length_b 17.4573(18)
_cell_length_c 22.148(2)
_cell_measurement_reflns_used 9598
_cell_measurement_temperature 100(2)
_cell_measurement_theta_max 29.87
_cell_measurement_theta_min 2.33
_cell_volume 3752.8(6)
_computing_structure_refinement 'SHELXL-97 (Sheldrick, 1997)'
_diffrn_ambient_temperature 100(2)
_diffrn_measured_fraction_theta_full 0.000
_diffrn_measured_fraction_theta_max 0.982
_diffrn_measurement_device_type 'Bruker SMART APEX CCD'
_diffrn_radiation_monochromator graphite
_diffrn_radiation_source 'fine-focus sealed tube'
_diffrn_radiation_type MoK\a
_diffrn_radiation_wavelength 0.71073
_diffrn_reflns_av_R_equivalents 0.1224
_diffrn_reflns_av_sigmaI/netI 0.1632
_diffrn_reflns_limit_h_max 12
_diffrn_reflns_limit_h_min -13
_diffrn_reflns_limit_k_max 24
_diffrn_reflns_limit_k_min -24
_diffrn_reflns_limit_l_max 31
_diffrn_reflns_limit_l_min -29
_diffrn_reflns_number 54211
_diffrn_reflns_theta_full 0.50
_diffrn_reflns_theta_max 29.95
_diffrn_reflns_theta_min 2.10
_exptl_absorpt_coefficient_mu 1.151
_exptl_absorpt_correction_T_max 0.9663
_exptl_absorpt_correction_T_min 0.8196
_exptl_absorpt_correction_type multi-scan
_exptl_absorpt_process_details SADABS
_exptl_crystal_colour yellow
_exptl_crystal_density_diffrn 1.682
_exptl_crystal_density_method 'not measured'
_exptl_crystal_description needle
_exptl_crystal_F_000 1896
_exptl_crystal_size_max 0.18
_exptl_crystal_size_mid 0.03
_exptl_crystal_size_min 0.03
_refine_diff_density_max 1.761
_refine_diff_density_min -2.490
_refine_diff_density_rms 0.254
_refine_ls_extinction_method none
_refine_ls_goodness_of_fit_ref 1.033
_refine_ls_hydrogen_treatment constr
_refine_ls_matrix_type full
_refine_ls_number_parameters 481
_refine_ls_number_reflns 10701
_refine_ls_number_restraints 0
_refine_ls_restrained_S_all 1.033
_refine_ls_R_factor_all 0.1786
_refine_ls_R_factor_gt 0.0763
_refine_ls_shift/su_max 0.000
_refine_ls_shift/su_mean 0.000
_refine_ls_structure_factor_coef Fsqd
_refine_ls_weighting_details 'calc w=1/[\s^2^(Fo^2^)+(0.0295P)^2^+40.2191P] where P=(Fo^2^+2Fc^2^)/3'
_refine_ls_weighting_scheme calc
_refine_ls_wR_factor_gt 0.1244
_refine_ls_wR_factor_ref 0.1602
_reflns_number_gt 5834
_reflns_number_total 10701
_reflns_threshold_expression >2sigma(I)
_cod_data_source_file c5dt04913j2.cif
_cod_data_source_block II3
_cod_depositor_comments 'Adding full bibliography for 7039057--7039061.cif.'
_cod_original_cell_volume 3752.7(7)
_cod_original_sg_symbol_H-M P21/c
_cod_database_code 7039059

loop_
_symmetry_equiv_pos_as_xyz
'x, y, z'
'-x, y+1/2, -z+1/2'
'-x, -y, -z'
'x, -y-1/2, z-1/2'

loop_
_atom_site_label
_atom_site_type_symbol
_atom_site_fract_x
_atom_site_fract_y
_atom_site_fract_z
_atom_site_U_iso_or_equiv
_atom_site_adp_type
_atom_site_occupancy
_atom_site_symmetry_multiplicity
_atom_site_calc_flag
_atom_site_refinement_flags
Pd1 Pd 0.21718(5) 0.79260(3) 0.34734(2) 0.01462(13) Uani 1 1 d .
Pd2 Pd 0.43620(6) 0.91065(3) 0.36127(2) 0.01598(13) Uani 1 1 d .
N1 N 0.2769(6) 0.7388(3) 0.2722(2) 0.0191(13) Uani 1 1 d .
N2 N 0.1671(6) 0.8385(3) 0.4256(2) 0.0168(12) Uani 1 1 d .
N3 N 0.5930(6) 0.8515(3) 0.4112(2) 0.0193(13) Uani 1 1 d .
N4 N 0.2964(6) 0.9695(3) 0.3049(2) 0.0173(12) Uani 1 1 d .
O1 O 0.3251(5) 0.9380(3) 0.4370(2) 0.0195(10) Uani 1 1 d .
O2 O -0.0173(5) 0.7609(3) 0.4421(2) 0.0228(11) Uani 1 1 d .
O3 O 0.1086(5) 0.8872(2) 0.3001(2) 0.0171(10) Uani 1 1 d .
O4 O 0.4292(5) 1.0747(3) 0.2841(2) 0.0281(12) Uani 1 1 d .
C1 C 0.3178(7) 0.7055(4) 0.3878(3) 0.0158(14) Uani 1 1 d .
C2 C 0.3260(7) 0.6836(4) 0.4484(3) 0.0218(15) Uani 1 1 d .
H2 H 0.2794 0.7124 0.4760 0.026 Uiso 1 1 calc R
C3 C 0.4032(8) 0.6190(4) 0.4689(3) 0.0261(17) Uani 1 1 d .
H3 H 0.4067 0.6037 0.5102 0.031 Uiso 1 1 calc R
C4 C 0.4745(8) 0.5773(4) 0.4299(3) 0.0264(17) Uani 1 1 d .
H4 H 0.5273 0.5340 0.4445 0.032 Uiso 1 1 calc R
C5 C 0.4688(8) 0.5985(4) 0.3697(3) 0.0259(17) Uani 1 1 d .
H5 H 0.5184 0.5704 0.3428 0.031 Uiso 1 1 calc R
C6 C 0.3892(8) 0.6617(4) 0.3486(3) 0.0219(16) Uani 1 1 d .
C7 C 0.3612(8) 0.6824(4) 0.2852(3) 0.0251(16) Uani 1 1 d .
H7 H 0.4026 0.6560 0.2547 0.030 Uiso 1 1 calc R
C8 C 0.2385(7) 0.7599(4) 0.2103(3) 0.0179(14) Uani 1 1 d .
C9 C 0.3319(8) 0.7564(4) 0.1683(3) 0.0248(16) Uani 1 1 d .
H9 H 0.4239 0.7402 0.1806 0.030 Uiso 1 1 calc R
C10 C 0.2910(8) 0.7766(5) 0.1085(3) 0.0301(18) Uani 1 1 d .
H10 H 0.3557 0.7757 0.0799 0.036 Uiso 1 1 calc R
C11 C 0.1556(8) 0.7982(5) 0.0899(3) 0.0316(18) Uani 1 1 d .
H11 H 0.1271 0.8103 0.0485 0.038 Uiso 1 1 calc R
C12 C 0.0624(9) 0.8020(5) 0.1320(3) 0.036(2) Uani 1 1 d .
H12 H -0.0297 0.8180 0.1197 0.043 Uiso 1 1 calc R
C13 C 0.1038(8) 0.7822(4) 0.1927(3) 0.0286(18) Uani 1 1 d .
H13 H 0.0398 0.7841 0.2216 0.034 Uiso 1 1 calc R
C14 C 0.2272(7) 0.9011(4) 0.4541(3) 0.0177(14) Uani 1 1 d .
C15 C 0.1590(7) 0.9199(4) 0.5081(3) 0.0210(15) Uani 1 1 d .
C16 C 0.1829(9) 0.9755(4) 0.5521(3) 0.0317(19) Uani 1 1 d .
H16 H 0.2559 1.0114 0.5514 0.038 Uiso 1 1 calc R
C17 C 0.0964(10) 0.9777(5) 0.5978(4) 0.041(2) Uani 1 1 d .
H17 H 0.1116 1.0149 0.6292 0.049 Uiso 1 1 calc R
C18 C -0.0118(9) 0.9259(5) 0.5980(4) 0.038(2) Uani 1 1 d .
H18 H -0.0708 0.9290 0.6289 0.046 Uiso 1 1 calc R
C19 C -0.0346(8) 0.8695(4) 0.5533(3) 0.0307(18) Uani 1 1 d .
H19 H -0.1072 0.8333 0.5535 0.037 Uiso 1 1 calc R
C20 C 0.0517(7) 0.8681(4) 0.5090(3) 0.0196(15) Uani 1 1 d .
C21 C 0.0589(7) 0.8156(4) 0.4560(3) 0.0181(14) Uani 1 1 d .
C22 C 0.5481(7) 0.8877(4) 0.2953(3) 0.0195(15) Uani 1 1 d .
C23 C 0.5226(8) 0.9050(4) 0.2339(3) 0.0224(15) Uani 1 1 d .
H23 H 0.4408 0.9315 0.2186 0.027 Uiso 1 1 calc R
C24 C 0.6165(8) 0.8838(4) 0.1946(3) 0.0266(17) Uani 1 1 d .
H24 H 0.5977 0.8957 0.1525 0.032 Uiso 1 1 calc R
C25 C 0.7366(8) 0.8457(4) 0.2157(3) 0.0262(17) Uani 1 1 d .
H25 H 0.7997 0.8315 0.1883 0.031 Uiso 1 1 calc R
C26 C 0.7647(8) 0.8284(4) 0.2762(3) 0.0256(17) Uani 1 1 d .
H26 H 0.8480 0.8031 0.2911 0.031 Uiso 1 1 calc R
C27 C 0.6699(7) 0.8483(4) 0.3158(3) 0.0206(15) Uani 1 1 d .
C28 C 0.6884(7) 0.8289(4) 0.3794(3) 0.0219(15) Uani 1 1 d .
H28 H 0.7664 0.8009 0.3972 0.026 Uiso 1 1 calc R
C29 C 0.6046(7) 0.8334(4) 0.4746(3) 0.0191(15) Uani 1 1 d .
C30 C 0.6420(8) 0.7602(4) 0.4953(3) 0.0257(17) Uani 1 1 d .
H30 H 0.6578 0.7210 0.4672 0.031 Uiso 1 1 calc R
C31 C 0.6560(8) 0.7449(4) 0.5573(3) 0.0264(17) Uani 1 1 d .
H31 H 0.6820 0.6951 0.5717 0.032 Uiso 1 1 calc R
C32 C 0.6323(8) 0.8017(4) 0.5980(3) 0.0280(18) Uani 1 1 d .
H32 H 0.6437 0.7911 0.6404 0.034 Uiso 1 1 calc R
C33 C 0.5918(8) 0.8742(4) 0.5774(3) 0.0271(17) Uani 1 1 d .
H33 H 0.5733 0.9131 0.6053 0.033 Uiso 1 1 calc R
C34 C 0.5786(7) 0.8894(4) 0.5154(3) 0.0220(15) Uani 1 1 d .
H34 H 0.5513 0.9391 0.5010 0.026 Uiso 1 1 calc R
C35 C 0.1643(7) 0.9475(4) 0.2867(3) 0.0196(15) Uani 1 1 d .
C36 C 0.0938(7) 1.0068(4) 0.2451(3) 0.0205(15) Uani 1 1 d .
C37 C -0.0367(8) 1.0101(4) 0.2139(3) 0.0297(18) Uani 1 1 d .
H37 H -0.1026 0.9709 0.2176 0.036 Uiso 1 1 calc R
C38 C -0.0677(9) 1.0731(5) 0.1767(4) 0.037(2) Uani 1 1 d .
H38 H -0.1569 1.0773 0.1545 0.045 Uiso 1 1 calc R
C39 C 0.0291(9) 1.1306(5) 0.1712(4) 0.038(2) Uani 1 1 d .
H39 H 0.0048 1.1733 0.1454 0.046 Uiso 1 1 calc R
C40 C 0.1603(8) 1.1261(4) 0.2028(3) 0.0297(18) Uani 1 1 d .
H40 H 0.2266 1.1652 0.1995 0.036 Uiso 1 1 calc R
C41 C 0.1909(8) 1.0637(4) 0.2389(3) 0.0229(16) Uani 1 1 d .
C42 C 0.3201(7) 1.0400(4) 0.2779(3) 0.0203(15) Uani 1 1 d .
C43 C 0.1372(13) 1.0688(7) 0.0386(5) 0.072(3) Uiso 1 1 d .
H43A H 0.0366 1.0765 0.0373 0.087 Uiso 1 1 calc R
H43B H 0.1841 1.1150 0.0571 0.087 Uiso 1 1 calc R
Cl1 Cl 0.1882(3) 0.98732(16) 0.08418(13) 0.0642(7) Uiso 1 1 d .
Cl2 Cl 0.1776(3) 1.05778(17) -0.03397(14) 0.0719(8) Uiso 1 1 d .

loop_
_atom_site_aniso_label
_atom_site_aniso_U_11
_atom_site_aniso_U_22
_atom_site_aniso_U_33
_atom_site_aniso_U_23
_atom_site_aniso_U_13
_atom_site_aniso_U_12
Pd1 0.0183(3) 0.0164(2) 0.0102(2) -0.0006(2) 0.0059(2) 0.0005(2)
Pd2 0.0173(3) 0.0194(2) 0.0123(2) -0.0001(2) 0.0062(2) -0.0011(2)
N1 0.020(3) 0.028(3) 0.011(3) -0.003(2) 0.008(2) -0.001(3)
N2 0.019(3) 0.020(3) 0.014(3) -0.002(2) 0.008(2) 0.000(2)
N3 0.023(3) 0.015(3) 0.019(3) 0.001(2) 0.002(3) -0.003(2)
N4 0.025(3) 0.014(3) 0.014(3) 0.003(2) 0.008(2) 0.000(2)
O1 0.023(3) 0.021(2) 0.016(2) -0.0021(19) 0.008(2) -0.003(2)
O2 0.022(3) 0.024(2) 0.024(3) -0.005(2) 0.008(2) -0.004(2)
O3 0.014(2) 0.016(2) 0.021(2) 0.0011(19) 0.003(2) 0.0009(19)
O4 0.030(3) 0.032(3) 0.023(3) -0.002(2) 0.007(2) -0.009(2)
C1 0.018(4) 0.020(3) 0.009(3) 0.006(3) 0.000(3) -0.004(3)
C2 0.022(4) 0.024(3) 0.020(4) 0.002(3) 0.007(3) 0.007(3)
C3 0.032(5) 0.025(4) 0.021(4) 0.006(3) 0.004(3) 0.001(3)
C4 0.034(5) 0.021(4) 0.025(4) 0.004(3) 0.007(3) 0.004(3)
C5 0.028(4) 0.027(4) 0.024(4) -0.001(3) 0.007(3) 0.005(3)
C6 0.033(4) 0.018(3) 0.018(3) 0.000(3) 0.011(3) 0.006(3)
C7 0.027(4) 0.024(4) 0.026(4) -0.001(3) 0.012(3) 0.006(3)
C8 0.017(4) 0.025(3) 0.012(3) 0.002(3) 0.005(3) 0.003(3)
C9 0.022(4) 0.037(4) 0.016(3) 0.001(3) 0.002(3) 0.002(3)
C10 0.027(4) 0.050(5) 0.015(3) -0.003(3) 0.011(3) 0.002(4)
C11 0.035(5) 0.048(5) 0.013(3) -0.001(3) 0.006(3) 0.003(4)
C12 0.027(5) 0.059(6) 0.022(4) -0.002(4) 0.000(3) 0.007(4)
C13 0.030(4) 0.043(5) 0.015(3) -0.005(3) 0.011(3) 0.005(4)
C14 0.021(4) 0.021(3) 0.012(3) 0.000(3) 0.007(3) 0.000(3)
C15 0.025(4) 0.023(4) 0.016(3) -0.006(3) 0.010(3) -0.005(3)
C16 0.044(5) 0.029(4) 0.027(4) -0.007(3) 0.021(4) -0.011(4)
C17 0.058(6) 0.041(5) 0.027(4) -0.018(4) 0.027(4) -0.016(4)
C18 0.053(6) 0.040(5) 0.027(4) -0.011(4) 0.030(4) -0.016(4)
C19 0.033(5) 0.029(4) 0.034(4) -0.004(3) 0.021(4) -0.009(4)
C20 0.017(4) 0.023(3) 0.021(3) -0.002(3) 0.013(3) 0.000(3)
C21 0.016(4) 0.024(3) 0.015(3) 0.001(3) 0.006(3) 0.006(3)
C22 0.019(4) 0.019(3) 0.022(4) 0.001(3) 0.005(3) -0.004(3)
C23 0.024(4) 0.031(4) 0.015(3) 0.001(3) 0.010(3) 0.000(3)
C24 0.029(4) 0.037(4) 0.016(3) -0.004(3) 0.011(3) -0.004(4)
C25 0.023(4) 0.032(4) 0.027(4) -0.009(3) 0.018(3) -0.004(3)
C26 0.024(4) 0.028(4) 0.026(4) -0.003(3) 0.007(3) -0.002(3)
C27 0.018(4) 0.024(4) 0.020(3) -0.005(3) 0.003(3) -0.006(3)
C28 0.018(4) 0.028(4) 0.020(4) -0.004(3) 0.003(3) 0.002(3)
C29 0.021(4) 0.025(4) 0.011(3) -0.001(3) 0.002(3) 0.000(3)
C30 0.025(4) 0.031(4) 0.020(4) 0.003(3) -0.001(3) -0.005(3)
C31 0.025(4) 0.028(4) 0.025(4) 0.012(3) 0.000(3) -0.001(3)
C32 0.025(4) 0.042(5) 0.018(4) 0.011(3) 0.005(3) -0.010(4)
C33 0.026(4) 0.038(4) 0.019(4) -0.005(3) 0.008(3) -0.005(3)
C34 0.018(4) 0.026(4) 0.023(4) 0.002(3) 0.005(3) -0.001(3)
C35 0.023(4) 0.019(3) 0.017(3) -0.002(3) 0.004(3) 0.000(3)
C36 0.023(4) 0.022(3) 0.019(3) 0.004(3) 0.009(3) 0.004(3)
C37 0.024(4) 0.031(4) 0.036(4) 0.009(3) 0.009(4) 0.003(3)
C38 0.034(5) 0.039(5) 0.038(5) 0.010(4) 0.003(4) 0.011(4)
C39 0.041(5) 0.037(5) 0.039(5) 0.021(4) 0.012(4) 0.006(4)
C40 0.035(5) 0.027(4) 0.029(4) 0.007(3) 0.009(4) -0.001(3)
C41 0.026(4) 0.022(3) 0.022(4) 0.002(3) 0.006(3) 0.000(3)
C42 0.019(4) 0.028(4) 0.015(3) -0.003(3) 0.006(3) -0.001(3)

loop_
_atom_type_symbol
_atom_type_description
_atom_type_scat_dispersion_real
_atom_type_scat_dispersion_imag
_atom_type_scat_source
C C 0.0033 0.0016 'International Tables Vol C Tables 4.2.6.8 and 6.1.1.4'
H H 0.0000 0.0000 'International Tables Vol C Tables 4.2.6.8 and 6.1.1.4'
N N 0.0061 0.0033 'International Tables Vol C Tables 4.2.6.8 and 6.1.1.4'
O O 0.0106 0.0060 'International Tables Vol C Tables 4.2.6.8 and 6.1.1.4'
Pd Pd -0.9988 1.0072 'International Tables Vol C Tables 4.2.6.8 and 6.1.1.4'
Cl Cl 0.1484 0.1585 'International Tables Vol C Tables 4.2.6.8 and 6.1.1.4'

loop_
_geom_angle_atom_site_label_1
_geom_angle_atom_site_label_2
_geom_angle_atom_site_label_3
_geom_angle
C1 Pd1 N2 94.4(2)
C1 Pd1 N1 80.8(2)
N2 Pd1 N1 175.2(2)
C1 Pd1 O3 178.2(2)
N2 Pd1 O3 87.42(19)
N1 Pd1 O3 97.4(2)
C1 Pd1 Pd2 100.13(19)
N2 Pd1 Pd2 83.30(16)
N1 Pd1 Pd2 97.36(16)
O3 Pd1 Pd2 79.91(12)
C22 Pd2 N4 92.3(3)
C22 Pd2 N3 81.4(3)
N4 Pd2 N3 173.6(2)
C22 Pd2 O1 176.4(2)
N4 Pd2 O1 90.0(2)
N3 Pd2 O1 96.1(2)
C22 Pd2 Pd1 104.00(19)
N4 Pd2 Pd1 82.16(16)
N3 Pd2 Pd1 100.87(15)
O1 Pd2 Pd1 78.95(12)
C7 N1 C8 119.8(6)
C7 N1 Pd1 113.7(5)
C8 N1 Pd1 126.4(4)
C14 N2 C21 108.7(5)
C14 N2 Pd1 125.4(4)
C21 N2 Pd1 125.7(4)
C28 N3 C29 119.4(6)
C28 N3 Pd2 113.5(5)
C29 N3 Pd2 127.1(5)
C35 N4 C42 108.8(5)
C35 N4 Pd2 125.9(4)
C42 N4 Pd2 125.3(5)
C14 O1 Pd2 126.6(4)
C35 O3 Pd1 124.1(4)
C2 C1 C6 118.3(6)
C2 C1 Pd1 128.3(5)
C6 C1 Pd1 113.4(4)
C1 C2 C3 119.9(7)
C4 C3 C2 121.0(7)
C5 C4 C3 120.0(7)
C4 C5 C6 119.3(7)
C5 C6 C1 121.4(6)
C5 C6 C7 123.7(6)
C1 C6 C7 114.6(6)
N1 C7 C6 116.6(6)
C9 C8 C13 120.6(6)
C9 C8 N1 121.2(6)
C13 C8 N1 118.2(6)
C8 C9 C10 119.7(7)
C9 C10 C11 120.4(7)
C12 C11 C10 119.8(7)
C11 C12 C13 119.9(7)
C8 C13 C12 119.6(7)
O1 C14 N2 125.3(6)
O1 C14 C15 124.6(6)
N2 C14 C15 110.0(6)
C16 C15 C20 121.0(7)
C16 C15 C14 132.6(7)
C20 C15 C14 106.5(6)
C15 C16 C17 117.8(7)
C18 C17 C16 120.9(7)
C17 C18 C19 120.8(7)
C20 C19 C18 117.5(7)
C19 C20 C15 122.1(6)
C19 C20 C21 131.6(7)
C15 C20 C21 106.3(6)
O2 C21 N2 125.5(6)
O2 C21 C20 126.1(6)
N2 C21 C20 108.5(6)
C23 C22 C27 117.9(7)
C23 C22 Pd2 129.4(5)
C27 C22 Pd2 112.8(5)
C24 C23 C22 120.3(7)
C25 C24 C23 121.0(7)
C26 C25 C24 119.9(7)
C25 C26 C27 119.5(7)
C26 C27 C22 121.5(6)
C26 C27 C28 122.9(7)
C22 C27 C28 115.6(6)
N3 C28 C27 116.6(6)
C34 C29 C30 119.9(6)
C34 C29 N3 119.3(6)
C30 C29 N3 120.8(6)
C31 C30 C29 119.5(7)
C32 C31 C30 120.3(7)
C31 C32 C33 120.3(7)
C34 C33 C32 119.2(7)
C29 C34 C33 120.8(7)
O3 C35 N4 126.8(6)
O3 C35 C36 123.5(6)
N4 C35 C36 109.6(6)
C37 C36 C41 121.5(6)
C37 C36 C35 131.9(7)
C41 C36 C35 106.6(6)
C36 C37 C38 117.0(7)
C37 C38 C39 121.5(8)
C40 C39 C38 120.7(7)
C41 C40 C39 117.6(7)
C40 C41 C36 121.7(7)
C40 C41 C42 131.8(7)
C36 C41 C42 106.5(6)
O4 C42 N4 125.2(6)
O4 C42 C41 126.3(6)
N4 C42 C41 108.5(6)
Cl2 C43 Cl1 111.2(7)

loop_
_geom_bond_atom_site_label_1
_geom_bond_atom_site_label_2
_geom_bond_distance
Pd1 C1 1.966(6)
Pd1 N2 2.023(5)
Pd1 N1 2.058(5)
Pd1 O3 2.163(4)
Pd1 Pd2 2.9611(8)
Pd2 C22 1.971(7)
Pd2 N4 2.016(5)
Pd2 N3 2.055(6)
Pd2 O1 2.162(5)
N1 C7 1.295(9)
N1 C8 1.424(8)
N2 C14 1.358(8)
N2 C21 1.382(9)
N3 C28 1.298(9)
N3 C29 1.429(8)
N4 C35 1.361(9)
N4 C42 1.400(9)
O1 C14 1.250(8)
O2 C21 1.227(8)
O3 C35 1.238(8)
O4 C42 1.220(8)
C1 C2 1.388(9)
C1 C6 1.405(9)
C2 C3 1.401(9)
C3 C4 1.382(10)
C4 C5 1.378(10)
C5 C6 1.398(10)
C6 C7 1.441(10)
C8 C9 1.382(10)
C8 C13 1.384(10)
C9 C10 1.382(10)
C10 C11 1.389(11)
C11 C12 1.384(11)
C12 C13 1.398(10)
C14 C15 1.478(9)
C15 C16 1.375(10)
C15 C20 1.387(9)
C16 C17 1.398(11)
C17 C18 1.392(11)
C18 C19 1.395(10)
C19 C20 1.372(10)
C20 C21 1.497(9)
C22 C23 1.385(9)
C22 C27 1.403(10)
C23 C24 1.392(10)
C24 C25 1.381(10)
C25 C26 1.367(10)
C26 C27 1.396(10)
C27 C28 1.438(9)
C29 C34 1.376(9)
C29 C30 1.392(10)
C30 C31 1.389(10)
C31 C32 1.380(11)
C32 C33 1.387(11)
C33 C34 1.389(10)
C35 C36 1.496(9)
C36 C37 1.376(10)
C36 C41 1.393(10)
C37 C38 1.385(10)
C38 C39 1.395(12)
C39 C40 1.387(11)
C40 C41 1.363(10)
C41 C42 1.498(10)
C43 Cl2 1.712(12)
C43 Cl1 1.780(12)
